data_1100897
loop_
_publ_author_name
'Hahn, F. Ekkehardt'
'Holtgrewe, Christian'
'Pape, Tania'
'Martin, Marta'
'Sola, Eduardo'
'Oro, Luis A.'

_publ_section_title
;
 Iridium Complexes with N-Allyl-Substituted Benzimidazol-2-ylidene
 Ligands and Their Application in Catalytic Transfer Hydrogenation
;
_journal_coden_ASTM ORGND7
_journal_issue 9
_journal_name_full Organometallics
_journal_page_first 2203
_journal_page_last 2209
_journal_paper_doi 10.1021/om0500873
_journal_volume 24
_journal_year 2005
_chemical_formula_moiety 'C21 H26  Ir N2, B F4, 2(C H Cl3)'
_chemical_formula_sum 'C23 H28 B Cl6 F4 Ir N2'
_chemical_formula_weight 824.18
_space_group_IT_number 15
_space_group_name_Hall '-C 2yc'
_space_group_name_H-M_alt 'C 1 2/c 1'
_symmetry_cell_setting monoclinic
_symmetry_space_group_name_Hall '-C 2yc'
_symmetry_space_group_name_H-M 'C 1 2/c 1'
_atom_sites_solution_hydrogens geom
_atom_sites_solution_primary heavy
_atom_sites_solution_secondary difmap
_cell_angle_alpha 90.00
_cell_angle_beta 97.5890(10)
_cell_angle_gamma 90.00
_cell_formula_units_Z 8
_cell_length_a 29.6219(12)
_cell_length_b 10.7321(4)
_cell_length_c 17.8342(7)
_cell_measurement_reflns_used 9443
_cell_measurement_temperature 100(2)
_cell_measurement_theta_max 28.49
_cell_measurement_theta_min 2.28
_cell_volume 5619.9(4)
_diffrn_ambient_temperature 100(2)
_diffrn_detector_area_resol_mean 8.26
_diffrn_measurement_device_type 'Bruker SMART APEX CCD system'
_diffrn_measurement_method '\w rotations with narrow frames'
_diffrn_radiation_monochromator graphite
_diffrn_radiation_source 'fine-focus sealed tube'
_diffrn_radiation_type MoK\a
_diffrn_radiation_wavelength 0.71073
_diffrn_reflns_av_R_equivalents 0.0367
_diffrn_reflns_av_sigmaI/netI 0.0492
_diffrn_reflns_limit_h_max 38
_diffrn_reflns_limit_h_min -40
_diffrn_reflns_limit_k_max 14
_diffrn_reflns_limit_k_min -14
_diffrn_reflns_limit_l_max 24
_diffrn_reflns_limit_l_min -24
_diffrn_reflns_number 32915
_diffrn_reflns_theta_max 28.87
_diffrn_reflns_theta_min 1.39
_diffrn_standards_decay_% 'no decay'
_exptl_absorpt_coefficient_mu 5.367
_exptl_absorpt_correction_T_max 0.597
_exptl_absorpt_correction_T_min 0.493
_exptl_absorpt_correction_type multi-scan
_exptl_absorpt_process_details
;
  SADABS: Area-Detector Absorption Correction. (1996)  Bruker-AXS
  within SAINT+ package, v. 6.01.
;
_exptl_crystal_colour colorless
_exptl_crystal_density_diffrn 1.948
_exptl_crystal_density_method 'not measured'
_exptl_crystal_description prism
_exptl_crystal_F_000 3200
_exptl_crystal_size_max 0.14
_exptl_crystal_size_mid 0.14
_exptl_crystal_size_min 0.12
_refine_ls_extinction_method none
_refine_ls_goodness_of_fit_ref 0.851
_refine_ls_hydrogen_treatment mixed
_refine_ls_matrix_type full
_refine_ls_number_parameters 364
_refine_ls_number_reflns 6932
_refine_ls_number_restraints 0
_refine_ls_restrained_S_all 0.851
_refine_ls_R_factor_all 0.0312
_refine_ls_R_factor_gt 0.0231
_refine_ls_shift/su_max 0.002
_refine_ls_shift/su_mean 0.000
_refine_ls_structure_factor_coef Fsqd
_refine_ls_weighting_details 'calc w=1/[\s^2^(Fo^2^)+(0.0094P)^2^+0.0000P] where P=(Fo^2^+2Fc^2^)/3'
_refine_ls_weighting_scheme calc
_refine_ls_wR_factor_gt 0.0356
_refine_ls_wR_factor_ref 0.0367
_reflns_number_gt 5696
_reflns_number_total 6932
_reflns_threshold_expression >2sigma(I)
_cod_duplicate_entry 4060535
_cod_database_code 1100897

loop_
_symmetry_equiv_pos_as_xyz
'x, y, z'
'-x, y, -z+1/2'
'x+1/2, y+1/2, z'
'-x+1/2, y+1/2, -z+1/2'
'-x, -y, -z'
'x, -y, z-1/2'
'-x+1/2, -y+1/2, -z'
'x+1/2, -y+1/2, z-1/2'

loop_
_atom_site_label
_atom_site_type_symbol
_atom_site_fract_x
_atom_site_fract_y
_atom_site_fract_z
_atom_site_U_iso_or_equiv
_atom_site_adp_type
_atom_site_occupancy
_atom_site_symmetry_multiplicity
_atom_site_calc_flag
_atom_site_refinement_flags
_atom_site_disorder_assembly
_atom_site_disorder_group
Ir1 Ir 0.135410(4) 0.359227(10) 0.871020(6) 0.01211(3) Uani 1 1 d . . .
Cl1 Cl 0.86272(3) 0.21106(8) 1.00794(5) 0.0357(2) Uani 1 1 d . . .
Cl2 Cl 0.95812(3) 0.15214(8) 1.01736(4) 0.03037(19) Uani 1 1 d . . .
Cl3 Cl 0.91489(3) 0.29879(8) 0.89236(5) 0.0356(2) Uani 1 1 d . . .
Cl4 Cl 0.91250(3) 0.85270(8) 0.70362(4) 0.0351(2) Uani 1 1 d . . .
Cl5 Cl 0.95922(3) 0.71001(8) 0.82809(5) 0.0328(2) Uani 1 1 d . . .
Cl6 Cl 0.96071(3) 0.97867(7) 0.83308(5) 0.0310(2) Uani 1 1 d . . .
F1 F 0.30309(6) 0.42149(16) 0.94218(9) 0.0295(4) Uani 1 1 d . . .
F2 F 0.27584(5) 0.43327(15) 0.81756(9) 0.0241(4) Uani 1 1 d . . .
F3 F 0.34913(5) 0.48946(14) 0.85843(9) 0.0222(4) Uani 1 1 d . . .
F4 F 0.32867(6) 0.28636(15) 0.85906(9) 0.0285(4) Uani 1 1 d . . .
N1 N 0.17093(8) 0.4603(2) 0.73860(12) 0.0132(5) Uani 1 1 d . . .
N2 N 0.18301(8) 0.2607(2) 0.75003(12) 0.0137(5) Uani 1 1 d . . .
C1 C 0.16285(8) 0.3585(3) 0.77795(14) 0.0116(5) Uani 1 1 d . . .
C2 C 0.20610(9) 0.3007(3) 0.69084(15) 0.0141(6) Uani 1 1 d . . .
C3 C 0.19793(9) 0.4285(3) 0.68276(15) 0.0139(6) Uani 1 1 d . . .
C4 C 0.21666(9) 0.4985(3) 0.62928(15) 0.0173(7) Uani 1 1 d . . .
H4 H 0.2105 0.5849 0.6229 0.021 Uiso 1 1 calc R . .
C5 C 0.24477(9) 0.4364(3) 0.58568(15) 0.0197(7) Uani 1 1 d . . .
H5 H 0.2586 0.4814 0.5489 0.024 Uiso 1 1 calc R . .
C6 C 0.25333(9) 0.3090(3) 0.59458(16) 0.0191(7) Uani 1 1 d . . .
H6 H 0.2731 0.2698 0.5640 0.023 Uiso 1 1 calc R . .
C7 C 0.23380(9) 0.2380(3) 0.64684(15) 0.0178(7) Uani 1 1 d . . .
H7 H 0.2392 0.1510 0.6521 0.021 Uiso 1 1 calc R . .
C8 C 0.15446(10) 0.5785(3) 0.76627(15) 0.0170(6) Uani 1 1 d . . .
H8A H 0.1259 0.6040 0.7349 0.020 Uiso 1 1 calc R . .
H8B H 0.1774 0.6449 0.7638 0.020 Uiso 1 1 calc R . .
C9 C 0.14610(10) 0.5580(3) 0.84798(16) 0.0157(6) Uani 1 1 d . . .
H9 H 0.1225(9) 0.603(2) 0.8636(14) 0.019 Uiso 1 1 d . . .
C10 C 0.18110(10) 0.5179(3) 0.90295(17) 0.0164(6) Uani 1 1 d . . .
H10A H 0.2108(9) 0.503(2) 0.8894(14) 0.020 Uiso 1 1 d . . .
H10B H 0.1806(9) 0.535(2) 0.9526(15) 0.020 Uiso 1 1 d . . .
C11 C 0.17958(9) 0.1416(3) 0.78899(14) 0.0167(6) Uani 1 1 d . . .
H11A H 0.2079 0.0929 0.7887 0.020 Uiso 1 1 calc R . .
H11B H 0.1538 0.0922 0.7634 0.020 Uiso 1 1 calc R . .
C12 C 0.17202(10) 0.1709(3) 0.86984(16) 0.0156(7) Uani 1 1 d . . .
H12 H 0.1570(9) 0.116(2) 0.8890(15) 0.019 Uiso 1 1 d . . .
C13 C 0.20001(10) 0.2524(3) 0.91499(17) 0.0182(7) Uani 1 1 d . . .
H13A H 0.2253(9) 0.292(2) 0.8943(15) 0.022 Uiso 1 1 d . . .
H13B H 0.2005(9) 0.250(2) 0.9649(15) 0.022 Uiso 1 1 d . . .
C14 C 0.06668(9) 0.3716(3) 0.80985(16) 0.0177(6) Uani 1 1 d . . .
H14 H 0.0682(9) 0.388(2) 0.7621(15) 0.021 Uiso 1 1 d . . .
C15 C 0.07480(10) 0.2466(3) 0.82906(17) 0.0181(7) Uani 1 1 d . . .
H15 H 0.0829(9) 0.200(3) 0.7913(15) 0.022 Uiso 1 1 d . . .
C16 C 0.05401(10) 0.1793(3) 0.89104(16) 0.0224(7) Uani 1 1 d . . .
H16A H 0.0504 0.0902 0.8773 0.027 Uiso 1 1 calc R . .
H16B H 0.0233 0.2139 0.8937 0.027 Uiso 1 1 calc R . .
C17 C 0.08218(10) 0.1892(3) 0.96981(16) 0.0226(7) Uani 1 1 d . . .
H17A H 0.0612 0.1858 1.0086 0.027 Uiso 1 1 calc R . .
H17B H 0.1026 0.1161 0.9776 0.027 Uiso 1 1 calc R . .
C18 C 0.11048(10) 0.3058(3) 0.98181(16) 0.0184(7) Uani 1 1 d . . .
H18 H 0.1368(9) 0.301(2) 1.0157(15) 0.022 Uiso 1 1 d . . .
C19 C 0.09462(10) 0.4233(3) 0.96335(16) 0.0184(7) Uani 1 1 d . . .
H19 H 0.1101(9) 0.488(3) 0.9865(15) 0.022 Uiso 1 1 d . . .
C20 C 0.04530(10) 0.4525(3) 0.93392(16) 0.0216(7) Uani 1 1 d . . .
H20A H 0.0370 0.5334 0.9550 0.026 Uiso 1 1 calc R . .
H20B H 0.0256 0.3876 0.9520 0.026 Uiso 1 1 calc R . .
C21 C 0.03618(10) 0.4585(3) 0.84740(16) 0.0227(7) Uani 1 1 d . . .
H21A H 0.0040 0.4365 0.8307 0.027 Uiso 1 1 calc R . .
H21B H 0.0410 0.5450 0.8308 0.027 Uiso 1 1 calc R . .
C22 C 0.90749(10) 0.1773(3) 0.95595(16) 0.0200(7) Uani 1 1 d . . .
H22 H 0.8998 0.0994 0.9263 0.024 Uiso 1 1 calc R . .
C23 C 0.92816(10) 0.8464(3) 0.80211(16) 0.0214(7) Uani 1 1 d . . .
H23 H 0.8999 0.8461 0.8271 0.026 Uiso 1 1 calc R . .
B1 B 0.31370(11) 0.4077(3) 0.86952(19) 0.0175(7) Uani 1 1 d . . .

loop_
_atom_site_aniso_label
_atom_site_aniso_U_11
_atom_site_aniso_U_22
_atom_site_aniso_U_33
_atom_site_aniso_U_23
_atom_site_aniso_U_13
_atom_site_aniso_U_12
Ir1 0.01149(5) 0.01255(5) 0.01249(5) -0.00016(5) 0.00235(4) 0.00015(5)
Cl1 0.0225(4) 0.0518(6) 0.0346(5) -0.0157(4) 0.0104(4) 0.0016(4)
Cl2 0.0206(4) 0.0410(5) 0.0285(4) 0.0063(4) -0.0003(3) 0.0003(4)
Cl3 0.0380(5) 0.0375(5) 0.0301(5) 0.0104(4) -0.0004(4) 0.0003(4)
Cl4 0.0488(5) 0.0297(5) 0.0252(4) -0.0015(4) -0.0007(4) -0.0107(4)
Cl5 0.0255(5) 0.0269(5) 0.0439(5) -0.0057(4) -0.0034(4) 0.0057(4)
Cl6 0.0263(5) 0.0275(5) 0.0396(5) -0.0147(4) 0.0060(4) -0.0071(4)
F1 0.0368(11) 0.0351(11) 0.0188(9) 0.0008(8) 0.0116(8) -0.0026(9)
F2 0.0159(9) 0.0278(10) 0.0274(10) 0.0033(8) -0.0014(8) -0.0001(8)
F3 0.0195(10) 0.0236(10) 0.0237(10) -0.0004(8) 0.0039(7) -0.0074(8)
F4 0.0336(11) 0.0158(9) 0.0350(11) -0.0008(8) 0.0005(9) 0.0043(8)
N1 0.0163(13) 0.0130(13) 0.0106(12) 0.0007(10) 0.0023(10) 0.0019(10)
N2 0.0150(13) 0.0120(12) 0.0146(13) -0.0003(10) 0.0031(10) 0.0002(10)
C1 0.0088(13) 0.0120(14) 0.0136(14) -0.0005(12) -0.0002(11) 0.0008(12)
C2 0.0114(15) 0.0178(15) 0.0128(15) -0.0011(12) -0.0001(12) -0.0022(12)
C3 0.0118(15) 0.0188(16) 0.0111(14) -0.0013(12) 0.0014(11) 0.0006(13)
C4 0.0175(16) 0.0192(16) 0.0145(15) 0.0022(12) -0.0006(12) -0.0018(13)
C5 0.0166(16) 0.0293(18) 0.0130(15) -0.0003(13) 0.0016(12) -0.0066(14)
C6 0.0127(15) 0.0255(17) 0.0199(17) -0.0059(13) 0.0056(13) -0.0018(13)
C7 0.0159(16) 0.0168(16) 0.0202(16) -0.0041(13) 0.0008(13) 0.0007(13)
C8 0.0209(16) 0.0122(15) 0.0183(16) 0.0006(12) 0.0047(13) 0.0027(13)
C9 0.0185(16) 0.0110(15) 0.0190(16) -0.0019(12) 0.0070(13) -0.0013(12)
C10 0.0181(16) 0.0156(16) 0.0153(16) -0.0018(13) 0.0016(13) -0.0035(13)
C11 0.0193(15) 0.0115(14) 0.0200(15) 0.0023(13) 0.0053(12) -0.0012(13)
C12 0.0152(16) 0.0119(16) 0.0203(16) 0.0060(12) 0.0048(13) 0.0020(12)
C13 0.0177(17) 0.0195(17) 0.0179(17) 0.0030(14) 0.0041(14) 0.0041(13)
C14 0.0126(14) 0.0265(18) 0.0138(15) 0.0010(14) 0.0008(12) 0.0017(14)
C15 0.0122(16) 0.0225(17) 0.0195(17) -0.0056(13) 0.0010(13) -0.0033(13)
C16 0.0182(17) 0.0196(17) 0.0304(18) -0.0037(13) 0.0067(14) -0.0052(13)
C17 0.0225(18) 0.0212(17) 0.0254(18) 0.0037(14) 0.0082(14) -0.0004(14)
C18 0.0175(17) 0.0262(17) 0.0124(16) 0.0013(13) 0.0049(13) -0.0014(14)
C19 0.0190(17) 0.0245(18) 0.0128(15) -0.0041(13) 0.0063(13) -0.0038(14)
C20 0.0185(17) 0.0219(17) 0.0254(17) -0.0035(14) 0.0072(14) 0.0020(13)
C21 0.0152(16) 0.0267(18) 0.0268(18) 0.0008(14) 0.0052(14) 0.0054(14)
C22 0.0209(17) 0.0218(17) 0.0171(16) -0.0034(13) 0.0019(13) -0.0022(13)
C23 0.0184(16) 0.0182(16) 0.0281(17) -0.0064(14) 0.0045(13) -0.0030(14)
B1 0.0161(18) 0.0189(18) 0.0176(18) 0.0004(15) 0.0030(14) -0.0015(15)

loop_
_atom_type_symbol
_atom_type_description
_atom_type_scat_dispersion_real
_atom_type_scat_dispersion_imag
_atom_type_scat_source
C C 0.0033 0.0016 'International Tables Vol C Tables 4.2.6.8 and 6.1.1.4'
H H 0.0000 0.0000 'International Tables Vol C Tables 4.2.6.8 and 6.1.1.4'
B B 0.0013 0.0007 'International Tables Vol C Tables 4.2.6.8 and 6.1.1.4'
N N 0.0061 0.0033 'International Tables Vol C Tables 4.2.6.8 and 6.1.1.4'
F F 0.0171 0.0103 'International Tables Vol C Tables 4.2.6.8 and 6.1.1.4'
Cl Cl 0.1484 0.1585 'International Tables Vol C Tables 4.2.6.8 and 6.1.1.4'
Ir Ir -1.4442 7.9887 'International Tables Vol C Tables 4.2.6.8 and 6.1.1.4'
